data_2001643
loop_
_publ_author_name
'Huipe-Nava, E.'
'Igonin, V. A.'
'Lindeman, S. V.'
'Struchkov, Yu. T.'
'Mendoza, V.'
'Garcia G., E.'
'Guzman, J. A.'

_publ_section_title
;
 \b-Homopipitzolone
;
_journal_issue 6
_journal_name_full 'Acta Crystallographica Section C'
_journal_page_first 1207
_journal_page_last 1209
_journal_paper_doi 10.1107/S0108270192013374
_journal_volume 49
_journal_year 1993
_chemical_formula_sum 'C15 H18 O4'
_chemical_formula_weight 262.3
_symmetry_cell_setting orthorhombic
_symmetry_space_group_name_Hall 'P 2ac 2ab'
_symmetry_space_group_name_H-M 'P 21 21 21'
_atom_type_scat_source IntTabIV
_cell_angle_alpha 90
_cell_angle_beta 90
_cell_angle_gamma 90
_cell_formula_units_Z 4
_cell_length_a 9.045(3)
_cell_length_b 9.670(3)
_cell_length_c 14.807(4)
_cell_measurement_reflns_used 24
_cell_measurement_temperature 153
_cell_measurement_theta_max 26
_cell_measurement_theta_min 24
_cell_volume 1295.1(7)
_diffrn_measurement_device 'Siemens P3/PC'
_diffrn_measurement_method \q/2\q
_diffrn_radiation_type MoK\a
_diffrn_radiation_wavelength 0.71073
_diffrn_reflns_limit_h_max 11
_diffrn_reflns_limit_h_min 0
_diffrn_reflns_limit_k_max 12
_diffrn_reflns_limit_k_min 0
_diffrn_reflns_limit_l_max 19
_diffrn_reflns_limit_l_min 0
_diffrn_reflns_number 1802
_diffrn_reflns_theta_max 50
_diffrn_standards_decay_% +-2.1
_diffrn_standards_interval_count 98
_diffrn_standards_number 2
_exptl_absorpt_coefficient_mu 0.097
_exptl_absorpt_correction_type none
_exptl_crystal_colour Colourless
_exptl_crystal_density_diffrn 1.345
_exptl_crystal_description Needles
_exptl_crystal_size_max 0.75
_exptl_crystal_size_mid 0.10
_exptl_crystal_size_min 0.05
_refine_diff_density_max 0.158
_refine_diff_density_min -0.188
_refine_ls_goodness_of_fit_obs 0.52
_refine_ls_hydrogen_treatment refall
_refine_ls_number_parameters 244
_refine_ls_number_reflns 1453
_refine_ls_R_factor_obs 0.033
_refine_ls_shift/esd_max 0.15
_refine_ls_structure_factor_coef F
_refine_ls_weighting_details 'w = 1/\s^2^(F)'
_refine_ls_weighting_scheme calc
_refine_ls_wR_factor_obs 0.032
_reflns_number_observed 1802
_reflns_number_total 1802
_reflns_observed_criterion F>=6.0\s(F)
_cod_data_source_file vs1002.cif
_cod_data_source_block vs1002_structure_1_of_1
_cod_depositor_comments
;
The following automatic conversions were performed:

'_refine_ls_weighting_scheme' value '1/\s^2^(F)' was changed to
'calc'. New tag '_refine_ls_weighting_details' was created. The value
of the new tag was set to 'w = 1/\s^2^(F)'.

Automatic conversion script
Id: cif_fix_values 3143 2015-03-26 13:38:13Z robertas 
;
_cod_database_code 2001643

loop_
_atom_site_label
_atom_site_fract_x
_atom_site_fract_y
_atom_site_fract_z
_atom_site_U_iso_or_equiv
O1 .0825(2) .7040(2) .29570(10) .0320(10)
O2 -.5281(2) .5810(2) .3200(2) .0440(10)
O3 -.2181(2) .7018(2) .53230(10) .0350(10)
O4 .2055(2) .4820(2) .37870(10) .0350(10)
C1 -.1552(2) .6860(2) .37010(10) .0200(10)
C2 -.1740(3) .8419(2) .3523(2) .0240(10)
C3 -.3356(3) .8855(3) .3554(2) .0330(10)
C4 -.4304(3) .8030(3) .2897(2) .0370(10)
C5 -.4196(3) .6519(3) .3108(2) .0270(10)
C6 -.2639(2) .5881(3) .3159(2) .0210(10)
C7 -.2687(3) .4501(3) .3697(2) .0290(10)
C8 -.1845(3) .4779(3) .4586(2) .0260(10)
C9 -.0226(3) .4407(3) .4502(2) .0270(10)
C10 .0621(3) .5170(3) .3955(2) .0270(10)
C11 .0051(2) .6411(2) .34870(10) .0220(10)
C12 -.1888(3) .6350(3) .4666(2) .0230(10)
C13 -.0814(3) .9316(3) .4163(2) .0330(10)
C14 -.2144(3) .5653(3) .2173(2) .0310(10)
C15 .0330(4) .3157(3) .4994(2) .0420(10)
H2 -.139(3) .854(3) .292(2) .021(6)
H3A -.375(3) .873(3) .415(2) .024(7)
H3B -.345(3) .987(3) .340(2) .027(7)
H4 .241(3) .559(3) .359(2) .026(6)
H4A -.392(3) .820(3) .227(2) .045(9)
H4B -.536(4) .831(3) .295(2) .050(9)
H7A -.221(3) .372(3) .339(2) .023(7)
H7B -.374(3) .427(3) .382(2) .033(7)
H8 -.231(3) .436(3) .509(2) .032(7)
H13A -.116(3) .923(3) .477(2) .041(8)
H13B -.083(3) 1.028(3) .393(2) .031(7)
H13C .027(3) .905(3) .414(2) .032(7)
H14A -.120(3) .512(3) .215(2) .034(7)
H14B -.199(3) .655(3) .188(2) .029(7)
H14C -.289(3) .517(3) .183(2) .037(8)
H15A .138(4) .300(4) .495(3) .078(13)
H15B .009(4) .326(4) .567(3) .083(13)
H15C -.023(4) .231(4) .473(2) .078(13)

loop_
_geom_angle_atom_site_label_1
_geom_angle_atom_site_label_2
_geom_angle_atom_site_label_3
_geom_angle
_geom_angle_publ_flag
C2 C1 C6 115.5(2) yes
C2 C1 C11 110.1(2) yes
C2 C1 C12 116.7(2) yes
C6 C1 C11 108.1(2) yes
C6 C1 C12 99.0(2) yes
C11 C1 C12 106.5(2) yes
C1 C2 C3 111.9(2) yes
C1 C2 C13 112.8(2) yes
C3 C2 C13 110.4(2) yes
C2 C3 C4 112.1(2) yes
C3 C4 C5 110.0(2) yes
O2 C5 C4 121.8(2) yes
O2 C5 C6 120.7(2) yes
C4 C5 C6 117.5(2) yes
C1 C6 C5 110.7(2) yes
C1 C6 C7 105.8(2) yes
C1 C6 C14 112.6(2) yes
C5 C6 C7 110.1(2) yes
C5 C6 C14 106.0(2) yes
C7 C6 C14 111.8(2) yes
C6 C7 C8 105.8(2) yes
C7 C8 C9 111.5(2) yes
C7 C8 C12 103.2(2) yes
C9 C8 C12 105.5(2) yes
C8 C9 C10 118.3(2) yes
C8 C9 C15 118.5(2) yes
C10 C9 C15 123.2(2) yes
O4 C10 C9 121.3(2) yes
O4 C10 C11 116.6(2) yes
C9 C10 C11 122.1(2) yes
O1 C11 C1 122.1(2) yes
O1 C11 C10 120.5(2) yes
C1 C11 C10 117.3(2) yes
O3 C12 C1 128.6(2) yes
O3 C12 C8 127.4(2) yes
C1 C12 C8 103.9(2) yes

loop_
_geom_bond_atom_site_label_1
_geom_bond_atom_site_label_2
_geom_bond_distance
_geom_bond_publ_flag
O1 C11 1.215(3) yes
O2 C5 1.204(3) yes
O3 C12 1.197(3) yes
O4 C10 1.363(3) yes
C1 C2 1.540(3) yes
C1 C6 1.583(3) yes
C1 C11 1.546(3) yes
C1 C12 1.542(3) yes
C2 C3 1.522(4) yes
C2 C13 1.534(4) yes
C3 C4 1.523(4) yes
C4 C5 1.497(4) yes
C5 C6 1.540(3) yes
C6 C7 1.555(4) yes
C6 C14 1.544(3) yes
C7 C8 1.544(4) yes
C8 C9 1.513(4) yes
C8 C12 1.525(3) yes
C9 C10 1.337(3) yes
C9 C15 1.499(4) yes
C10 C11 1.479(3) yes

loop_
_geom_torsion_atom_site_label_1
_geom_torsion_atom_site_label_2
_geom_torsion_atom_site_label_3
_geom_torsion_atom_site_label_4
_geom_torsion
C1 C2 C3 C4 -55.9(3)
C2 C3 C4 C5 58.5(3)
C3 C4 C5 C6 -53.7(3)
C4 C5 C6 C1 43.7(3)
C5 C6 C1 C2 -39.3(3)
C6 C1 C2 C3 46.6(3)
C1 C6 C7 C8 8.2(3)
C6 C7 C8 C12 20.6(3)
C7 C8 C12 C1 -42.9(3)
C8 C12 C1 C6 46.7(2)
C12 C1 C6 C7 -33.0(2)
C1 C12 C8 C9 74.1(3)
C12 C8 C9 C10 -43.5(3)
C8 C9 C10 C11 4.4(4)
C9 C10 C11 C1 3.9(3)
C10 C11 C1 C12 27.4(2)
C11 C1 C12 C8 -65.3(2)
